data_1100982
loop_
_publ_author_name
'Swarnalatha Kokatam'
'Thomas Weyherm\"uller'
'Eberhard Bothe'
'Phalguni Chaudhuri'
'Karl Wieghardt'

_publ_section_title
;

Structural Characterization of Four Members of the Electron-Transfer Series

[PdII(L)2)2]n (L = o-Iminophenolate Derivative; n= 2-, 1-, 0, 1+, 2+).

Ligand Mixed Valency in the Monocation and Monoanion with S=1/2 Ground States

;
_journal_name_full 'Inorganic Chemistry'
_journal_page_first 3709
_journal_page_last 3717
_journal_paper_doi 10.1021/ic048292i
_journal_volume 44
_journal_year 2005
_chemical_formula_moiety '[C10 H10 Co]+, [C42 H48 F6 N2 O2 Pd]-'
_chemical_formula_sum 'C52 H58 Co F6 N2 O2 Pd'
_chemical_formula_weight 1022.33
_chemical_name_systematic
; 

 ? 

;
_space_group_IT_number 1
_symmetry_cell_setting triclinic
_symmetry_space_group_name_Hall 'P 1'
_symmetry_space_group_name_H-M 'P 1'
_atom_sites_solution_hydrogens geom
_atom_sites_solution_primary direct
_atom_sites_solution_secondary difmap
_audit_creation_method SHELXL-97
_cell_angle_alpha 67.012(5)
_cell_angle_beta 73.738(5)
_cell_angle_gamma 88.769(5)
_cell_formula_units_Z 1
_cell_length_a 10.1173(6)
_cell_length_b 10.4874(6)
_cell_length_c 12.6206(6)
_cell_measurement_temperature 100(2)
_cell_volume 1177.57(13)
_computing_cell_refinement 'Nonius Collect Software'
_computing_data_collection 'Nonius Collect Software'
_computing_data_reduction 'Nonius Collect Software'
_computing_structure_refinement 'SHELXL-97 (Sheldrick, 1997)'
_computing_structure_solution 'SHELXS-97 (Sheldrick, 1990)'
_diffrn_ambient_temperature 100(2)
_diffrn_measured_fraction_theta_full 0.998
_diffrn_measured_fraction_theta_max 0.998
_diffrn_measurement_device_type 'Nonius Kappa-CCD'
_diffrn_measurement_method '242 images at 1.5 deg. in phi, 406 images at 1.5 deg. in \w, 30 sec./frame'
_diffrn_radiation_monochromator graphite
_diffrn_radiation_source 'rotating anode'
_diffrn_radiation_type MoK\a
_diffrn_radiation_wavelength 0.71073
_diffrn_reflns_av_R_equivalents 0.0227
_diffrn_reflns_av_sigmaI/netI 0.0301
_diffrn_reflns_limit_h_max 14
_diffrn_reflns_limit_h_min -14
_diffrn_reflns_limit_k_max 15
_diffrn_reflns_limit_k_min -15
_diffrn_reflns_limit_l_max 18
_diffrn_reflns_limit_l_min -18
_diffrn_reflns_number 31169
_diffrn_reflns_theta_full 31.02
_diffrn_reflns_theta_max 31.02
_diffrn_reflns_theta_min 3.14
_exptl_absorpt_coefficient_mu 0.800
_exptl_absorpt_correction_T_max 0.9474
_exptl_absorpt_correction_T_min 0.8608
_exptl_absorpt_correction_type 'Gaussian, face-indexed'
_exptl_crystal_colour 'dark green'
_exptl_crystal_density_diffrn 1.442
_exptl_crystal_density_method 'not measured'
_exptl_crystal_description 'transparent parallelepiped'
_exptl_crystal_F_000 527
_exptl_crystal_size_max 0.20
_exptl_crystal_size_mid 0.17
_exptl_crystal_size_min 0.07
_refine_diff_density_max 1.788
_refine_diff_density_min -0.681
_refine_diff_density_rms 0.068
_refine_ls_abs_structure_details 'Flack H D (1983), Acta Cryst. A39, 876-881'
_refine_ls_abs_structure_Flack 0.278(11)
_refine_ls_extinction_method none
_refine_ls_goodness_of_fit_ref 1.024
_refine_ls_hydrogen_treatment mixed
_refine_ls_matrix_type full
_refine_ls_number_parameters 604
_refine_ls_number_reflns 14161
_refine_ls_number_restraints 147
_refine_ls_restrained_S_all 1.030
_refine_ls_R_factor_all 0.0308
_refine_ls_R_factor_gt 0.0300
_refine_ls_shift/su_max 0.001
_refine_ls_shift/su_mean 0.000
_refine_ls_structure_factor_coef Fsqd
_refine_ls_weighting_details 'w=1/[\s^2^(Fo^2^)+(0.0316P)^2^+0.9716P] where P=(Fo^2^+2Fc^2^)/3'
_refine_ls_weighting_scheme calc
_refine_ls_wR_factor_gt 0.0736
_refine_ls_wR_factor_ref 0.0742
_reflns_number_gt 13937
_reflns_number_total 14161
_reflns_threshold_expression >2sigma(I)
_cod_data_source_file ic048292isi20041206_054204_3.cif
_cod_data_source_block 3
_cod_depositor_comments
;
The following automatic conversions were performed:
'_symmetry_cell_setting' value 'Triclinic' changed to 'triclinic'
according to '/home/saulius/struct/CIF-dictionaries/cif_core.dic'
dictionary named 'cif_core.dic' version 2.4.1 from 2010-06-29.

Automatic conversion script
Id: cif_fix_enum 1527 2010-12-29 10:47:43Z saulius 

The following automatic conversions were performed:

'_refine_ls_weighting_scheme' value 'calc
w=1/[\s^2^(Fo^2^)+(0.0316P)^2^+0.9716P] where P=(Fo^2^+2Fc^2^)/3' was
changed to 'calc'. New tag '_refine_ls_weighting_details' was
created. The value of the new tag was set to
'w=1/[\s^2^(Fo^2^)+(0.0316P)^2^+0.9716P] where P=(Fo^2^+2Fc^2^)/3'.

Automatic conversion script
Id: cif_fix_values 3143 2015-03-26 13:38:13Z robertas 
;
_cod_original_cell_volume 1177.57(11)
_cod_database_code 1100982

loop_
_symmetry_equiv_pos_as_xyz
'x, y, z'

loop_
_atom_site_label
_atom_site_type_symbol
_atom_site_fract_x
_atom_site_fract_y
_atom_site_fract_z
_atom_site_U_iso_or_equiv
_atom_site_adp_type
_atom_site_occupancy
_atom_site_calc_flag
_atom_site_refinement_flags
_atom_site_disorder_assembly
_atom_site_disorder_group
Pd1 Pd 0.848210(9) 0.275421(9) 0.707199(9) 0.01543(3) Uani 1 d . . .
O1 O 0.91625(19) 0.0870(2) 0.76427(17) 0.0192(4) Uani 1 d . . .
C1 C 0.9961(3) 0.0588(3) 0.6744(2) 0.0165(5) Uani 1 d . . .
C2 C 1.0587(3) -0.0683(3) 0.6933(2) 0.0174(4) Uani 1 d . . .
C3 C 1.1467(3) -0.0814(3) 0.5910(3) 0.0190(5) Uani 1 d . . .
H3 H 1.1917 -0.1641 0.6022 0.023 Uiso 1 calc R . .
C4 C 1.1724(3) 0.0197(3) 0.4733(2) 0.0186(5) Uani 1 d . . .
C5 C 1.1042(3) 0.1393(3) 0.4554(3) 0.0207(5) Uani 1 d . . .
H5 H 1.1158 0.2069 0.3761 0.025 Uiso 1 calc R . .
C6 C 1.0179(3) 0.1600(3) 0.5549(2) 0.0168(4) Uani 1 d . . .
N7 N 0.9505(2) 0.2767(2) 0.54991(19) 0.0153(4) Uani 1 d D . .
C14 C 1.0259(3) -0.1865(3) 0.8185(3) 0.0209(5) Uani 1 d . . .
C15 C 1.0567(3) -0.1383(3) 0.9099(3) 0.0243(5) Uani 1 d . . .
H15A H 1.0432 -0.2184 0.9868 0.036 Uiso 1 calc R . .
H15B H 0.9939 -0.0694 0.9217 0.036 Uiso 1 calc R . .
H15C H 1.1526 -0.0964 0.8797 0.036 Uiso 1 calc R . .
C16 C 0.8713(3) -0.2412(3) 0.8607(3) 0.0269(5) Uani 1 d . . .
H16A H 0.8489 -0.3159 0.9416 0.040 Uiso 1 calc R . .
H16B H 0.8530 -0.2772 0.8047 0.040 Uiso 1 calc R . .
H16C H 0.8140 -0.1651 0.8626 0.040 Uiso 1 calc R . .
C17 C 1.1119(4) -0.3098(3) 0.8177(3) 0.0314(6) Uani 1 d . . .
H17A H 1.0889 -0.3828 0.8994 0.047 Uiso 1 calc R . .
H17B H 1.2107 -0.2777 0.7897 0.047 Uiso 1 calc R . .
H17C H 1.0907 -0.3470 0.7636 0.047 Uiso 1 calc R . .
C18 C 1.2762(3) 0.0037(3) 0.3643(2) 0.0227(5) Uani 1 d . . .
C19 C 1.2063(3) 0.0233(4) 0.2666(3) 0.0316(6) Uani 1 d . . .
H19A H 1.1766 0.1173 0.2389 0.047 Uiso 1 calc R . .
H19B H 1.1256 -0.0455 0.2998 0.047 Uiso 1 calc R . .
H19C H 1.2720 0.0107 0.1986 0.047 Uiso 1 calc R . .
C20 C 1.4004(3) 0.1159(4) 0.3143(3) 0.0358(7) Uani 1 d . . .
H20A H 1.3676 0.2086 0.2885 0.054 Uiso 1 calc R . .
H20B H 1.4678 0.1068 0.2454 0.054 Uiso 1 calc R . .
H20C H 1.4442 0.1032 0.3774 0.054 Uiso 1 calc R . .
C21 C 1.3326(4) -0.1379(4) 0.3989(3) 0.0358(7) Uani 1 d . . .
H21A H 1.2558 -0.2114 0.4340 0.054 Uiso 1 calc R . .
H21B H 1.3822 -0.1491 0.4580 0.054 Uiso 1 calc R . .
H21C H 1.3961 -0.1443 0.3270 0.054 Uiso 1 calc R . .
O31 O 0.78453(19) 0.4634(2) 0.64541(17) 0.0178(4) Uani 1 d . . .
C31 C 0.7048(2) 0.4985(3) 0.7324(2) 0.0149(4) Uani 1 d . . .
C32 C 0.6475(3) 0.6263(3) 0.7095(2) 0.0170(4) Uani 1 d . . .
C33 C 0.5642(3) 0.6484(3) 0.8084(2) 0.0170(4) Uani 1 d . . .
H33 H 0.5245 0.7343 0.7936 0.020 Uiso 1 calc R . .
C34 C 0.5356(3) 0.5518(3) 0.9279(2) 0.0175(4) Uani 1 d . . .
C35 C 0.5952(3) 0.4268(3) 0.9495(2) 0.0185(5) Uani 1 d . . .
H35 H 0.5777 0.3594 1.0297 0.022 Uiso 1 calc R . .
C36 C 0.6813(2) 0.3997(3) 0.8534(2) 0.0158(4) Uani 1 d . . .
N37 N 0.7422(2) 0.2780(3) 0.8655(2) 0.0202(5) Uani 1 d D . .
C44 C 0.6798(3) 0.7375(3) 0.5802(2) 0.0233(5) Uani 1 d . . .
C45 C 0.6313(4) 0.6791(3) 0.5005(3) 0.0306(6) Uani 1 d . . .
H45A H 0.5327 0.6460 0.5367 0.046 Uiso 1 calc R . .
H45B H 0.6845 0.6016 0.4946 0.046 Uiso 1 calc R . .
H45C H 0.6461 0.7526 0.4199 0.046 Uiso 1 calc R . .
C46 C 0.6074(4) 0.8686(3) 0.5753(3) 0.0323(6) Uani 1 d . . .
H46A H 0.5071 0.8440 0.6086 0.048 Uiso 1 calc R . .
H46B H 0.6294 0.9362 0.4915 0.048 Uiso 1 calc R . .
H46C H 0.6393 0.9094 0.6227 0.048 Uiso 1 calc R . .
C47 C 0.8359(3) 0.7800(3) 0.5282(3) 0.0349(7) Uani 1 d . . .
H47A H 0.8656 0.8232 0.5751 0.052 Uiso 1 calc R . .
H47B H 0.8571 0.8467 0.4441 0.052 Uiso 1 calc R . .
H47C H 0.8848 0.6974 0.5321 0.052 Uiso 1 calc R . .
C48 C 0.4381(3) 0.5766(3) 1.0337(2) 0.0225(5) Uani 1 d . . .
C49 C 0.5076(3) 0.5456(3) 1.1348(3) 0.0251(5) Uani 1 d . . .
H49A H 0.4461 0.5648 1.2009 0.038 Uiso 1 calc R . .
H49B H 0.5952 0.6049 1.1027 0.038 Uiso 1 calc R . .
H49C H 0.5257 0.4476 1.1646 0.038 Uiso 1 calc R . .
C50 C 0.3037(3) 0.4785(4) 1.0838(3) 0.0315(6) Uani 1 d . . .
H50A H 0.2445 0.4881 1.1559 0.047 Uiso 1 calc R . .
H50B H 0.3265 0.3821 1.1048 0.047 Uiso 1 calc R . .
H50C H 0.2548 0.5029 1.0227 0.047 Uiso 1 calc R . .
C51 C 0.4014(4) 0.7276(3) 0.9969(3) 0.0371(7) Uani 1 d . . .
H51A H 0.3463 0.7410 1.0684 0.056 Uiso 1 calc R . .
H51B H 0.3480 0.7471 0.9393 0.056 Uiso 1 calc R . .
H51C H 0.4867 0.7911 0.9593 0.056 Uiso 1 calc R . .
Co1 Co 0.35202(3) 1.24539(4) 0.73426(3) 0.02481(8) Uani 1 d . . .
C61 C 0.4091(3) 1.0893(3) 0.6801(3) 0.0407(7) Uani 1 d . . .
H61 H 0.3726 0.9945 0.7233 0.049 Uiso 1 calc R . .
C62 C 0.3589(3) 1.1903(4) 0.5947(3) 0.0399(8) Uani 1 d . . .
H62 H 0.2833 1.1764 0.5683 0.048 Uiso 1 calc R . .
C63 C 0.4395(3) 1.3156(4) 0.5547(3) 0.0379(7) Uani 1 d . . .
H63 H 0.4260 1.4022 0.4974 0.045 Uiso 1 calc R . .
C64 C 0.5442(3) 1.2944(4) 0.6123(3) 0.0309(6) Uani 1 d . . .
H64 H 0.6139 1.3624 0.5999 0.037 Uiso 1 calc R . .
C65 C 0.5254(3) 1.1525(3) 0.6921(3) 0.0352(6) Uani 1 d . . .
H65 H 0.5796 1.1075 0.7440 0.042 Uiso 1 calc R . .
C66 C 0.1520(3) 1.2310(4) 0.8317(3) 0.0329(7) Uani 1 d . . .
H66 H 0.0747 1.1880 0.8251 0.039 Uiso 1 calc R . .
C67 C 0.2054(4) 1.3711(4) 0.7666(4) 0.0457(8) Uani 1 d . . .
H67 H 0.1718 1.4410 0.7083 0.055 Uiso 1 calc R . .
C68 C 0.3246(4) 1.3873(5) 0.8075(4) 0.0522(11) Uani 1 d . . .
H68 H 0.3831 1.4705 0.7796 0.063 Uiso 1 calc R . .
C69 C 0.3362(3) 1.2590(5) 0.8942(3) 0.0528(10) Uani 1 d . . .
H69 H 0.4038 1.2395 0.9362 0.063 Uiso 1 calc R . .
C70 C 0.2324(3) 1.1653(5) 0.9084(3) 0.0440(8) Uani 1 d . . .
H70 H 0.2175 1.0700 0.9624 0.053 Uiso 1 calc R . .
C38 C 0.7467(4) 0.1676(3) 0.9721(2) 0.0166(8) Uani 0.5207(16) d PGD A 1
C39 C 0.8184(4) 0.1886(3) 1.0441(3) 0.0229(6) Uani 0.5207(16) d PGD A 1
C40 C 0.8308(4) 0.0773(4) 1.1455(3) 0.053(2) Uani 0.5207(16) d PG A 1
H40 H 0.8797 0.0917 1.1947 0.063 Uiso 0.5207(16) calc PR A 1
C41 C 0.7714(5) -0.0550(3) 1.1748(3) 0.0486(13) Uani 0.5207(16) d PG A 1
H41 H 0.7799 -0.1311 1.2441 0.058 Uiso 0.5207(16) calc PR A 1
C42 C 0.6998(4) -0.0760(3) 1.1028(3) 0.0372(9) Uani 0.5207(16) d PG A 1
H42 H 0.6593 -0.1664 1.1229 0.045 Uiso 0.5207(16) calc PR A 1
C43 C 0.6874(4) 0.0353(3) 1.0015(3) 0.0266(7) Uani 0.5207(16) d PG A 1
H43 H 0.6384 0.0210 0.9522 0.032 Uiso 0.5207(16) calc PR A 1
C52 C 0.8873(5) 0.3251(5) 1.0196(4) 0.0285(7) Uani 0.5207(16) d PD A 1
F53 F 1.0008(3) 0.3113(4) 1.0591(3) 0.0356(5) Uani 0.5207(16) d PD A 1
F54 F 0.9308(3) 0.4108(4) 0.9037(3) 0.0365(5) Uani 0.5207(16) d PD A 1
F55 F 0.8047(4) 0.3966(4) 1.0762(3) 0.0475(7) Uani 0.5207(16) d PD A 1
C8 C 0.92811(18) 0.36617(17) 0.43704(14) 0.0190(6) Uani 0.8336(18) d PGD B 1
C9 C 0.99803(17) 0.49881(18) 0.37331(16) 0.0206(5) Uani 0.8336(18) d PGD B 1
C10 C 0.9634(2) 0.59188(17) 0.27356(16) 0.0321(7) Uani 0.8336(18) d PG B 1
H10 H 1.0112 0.6825 0.2300 0.038 Uiso 0.8336(18) calc PR B 1
C11 C 0.8589(2) 0.5523(2) 0.23755(16) 0.0395(8) Uani 0.8336(18) d PG B 1
H11 H 0.8353 0.6159 0.1694 0.047 Uiso 0.8336(18) calc PR B 1
C12 C 0.7890(2) 0.4197(2) 0.30128(18) 0.0393(8) Uani 0.8336(18) d PG B 1
H12 H 0.7176 0.3926 0.2767 0.047 Uiso 0.8336(18) calc PR B 1
C13 C 0.82361(19) 0.32659(18) 0.40103(17) 0.0275(6) Uani 0.8336(18) d PG B 1
H13 H 0.7758 0.2359 0.4446 0.033 Uiso 0.8336(18) calc PR B 1
C22 C 1.1206(3) 0.5386(3) 0.4020(2) 0.0234(5) Uani 0.8336(18) d PD B 1
F23 F 1.1893(2) 0.6605(2) 0.31787(17) 0.0380(5) Uani 0.8336(18) d PD B 1
F24 F 1.21509(17) 0.4451(2) 0.40784(18) 0.0306(4) Uani 0.8336(18) d PD B 1
F25 F 1.0888(2) 0.5513(2) 0.50814(16) 0.0321(4) Uani 0.8336(18) d PD B 1
C38X C 0.7834(4) 0.2109(3) 0.9769(3) 0.0166(8) Uani 0.4793(16) d PGD A 2
C39X C 0.7375(4) 0.0719(3) 1.0501(3) 0.0229(6) Uani 0.4793(16) d PGD A 2
C40X C 0.7816(5) 0.0043(3) 1.1513(3) 0.053(2) Uani 0.4793(16) d PG A 2
H40X H 0.7502 -0.0908 1.2014 0.063 Uiso 0.4793(16) calc PR A 2
C41X C 0.8716(5) 0.0757(4) 1.1793(3) 0.0486(13) Uani 0.4793(16) d PG A 2
H41X H 0.9018 0.0295 1.2485 0.058 Uiso 0.4793(16) calc PR A 2
C42X C 0.9175(4) 0.2147(4) 1.1061(3) 0.0372(9) Uani 0.4793(16) d PG A 2
H42X H 0.9791 0.2636 1.1253 0.045 Uiso 0.4793(16) calc PR A 2
C43X C 0.8735(4) 0.2823(3) 1.0049(3) 0.0266(7) Uani 0.4793(16) d PG A 2
H43X H 0.9048 0.3774 0.9548 0.032 Uiso 0.4793(16) calc PR A 2
C52X C 0.6281(5) -0.0026(5) 1.0328(4) 0.0285(7) Uani 0.4793(16) d PD A 2
F53X F 0.6589(4) -0.0147(4) 0.9270(3) 0.0356(5) Uani 0.4793(16) d PD A 2
F54X F 0.5105(3) 0.0612(4) 1.0405(3) 0.0365(5) Uani 0.4793(16) d PD A 2
F55X F 0.5933(5) -0.1330(4) 1.1186(3) 0.0475(7) Uani 0.4793(16) d PD A 2
C8X C 0.9628(11) 0.3964(8) 0.4431(7) 0.0190(6) Uani 0.1664(18) d PGD B 2
C9X C 0.8867(11) 0.3834(8) 0.3710(9) 0.0206(5) Uani 0.1664(18) d PGD B 2
C10X C 0.8799(12) 0.4982(11) 0.2697(9) 0.0321(7) Uani 0.1664(18) d PG B 2
H10X H 0.8279 0.4893 0.2204 0.038 Uiso 0.1664(18) calc PR B 2
C11X C 0.9492(13) 0.6260(9) 0.2404(9) 0.0395(8) Uani 0.1664(18) d PG B 2
H11X H 0.9446 0.7044 0.1712 0.047 Uiso 0.1664(18) calc PR B 2
C12X C 1.0253(12) 0.6390(8) 0.3125(10) 0.0393(8) Uani 0.1664(18) d PG B 2
H12X H 1.0726 0.7263 0.2925 0.047 Uiso 0.1664(18) calc PR B 2
C13X C 1.0321(11) 0.5242(10) 0.4138(9) 0.0275(6) Uani 0.1664(18) d PG B 2
H13X H 1.0840 0.5331 0.4631 0.033 Uiso 0.1664(18) calc PR B 2
C22X C 0.8197(9) 0.2492(9) 0.3897(8) 0.0234(5) Uani 0.1664(18) d PD B 2
F23X F 0.7727(11) 0.1554(10) 0.5044(6) 0.0380(5) Uani 0.1664(18) d PD B 2
F24X F 0.9003(8) 0.1822(10) 0.3271(8) 0.0306(4) Uani 0.1664(18) d PD B 2
F25X F 0.7102(8) 0.2796(10) 0.3463(7) 0.0321(4) Uani 0.1664(18) d PD B 2

loop_
_atom_site_aniso_label
_atom_site_aniso_U_11
_atom_site_aniso_U_22
_atom_site_aniso_U_33
_atom_site_aniso_U_23
_atom_site_aniso_U_13
_atom_site_aniso_U_12
Pd1 0.01465(6) 0.01472(6) 0.01433(6) -0.00439(4) -0.00275(4) 0.00543(4)
O1 0.0215(9) 0.0153(9) 0.0143(8) -0.0019(7) -0.0016(7) 0.0068(7)
C1 0.0158(10) 0.0159(12) 0.0174(11) -0.0074(9) -0.0035(8) 0.0048(8)
C2 0.0183(10) 0.0142(11) 0.0201(11) -0.0052(9) -0.0088(9) 0.0050(8)
C3 0.0171(10) 0.0211(12) 0.0240(11) -0.0141(10) -0.0072(8) 0.0069(8)
C4 0.0161(10) 0.0214(11) 0.0192(10) -0.0087(9) -0.0060(8) 0.0039(8)
C5 0.0215(11) 0.0201(12) 0.0182(11) -0.0067(9) -0.0042(9) 0.0079(9)
C6 0.0174(10) 0.0150(11) 0.0152(10) -0.0033(9) -0.0048(9) 0.0051(8)
N7 0.0176(10) 0.0098(10) 0.0142(10) -0.0006(8) -0.0047(8) 0.0068(8)
C14 0.0229(11) 0.0174(12) 0.0214(11) -0.0066(9) -0.0068(9) 0.0041(9)
C15 0.0270(12) 0.0243(13) 0.0191(12) -0.0041(10) -0.0100(10) 0.0061(10)
C16 0.0262(12) 0.0194(12) 0.0291(13) -0.0037(10) -0.0077(10) -0.0019(9)
C17 0.0414(16) 0.0211(13) 0.0293(13) -0.0058(11) -0.0141(12) 0.0137(11)
C18 0.0234(11) 0.0262(12) 0.0200(10) -0.0128(10) -0.0042(9) 0.0096(9)
C19 0.0347(14) 0.0412(17) 0.0264(13) -0.0197(12) -0.0116(11) 0.0099(12)
C20 0.0237(12) 0.0481(19) 0.0326(14) -0.0199(14) 0.0020(10) 0.0023(11)
C21 0.0425(16) 0.0393(17) 0.0316(13) -0.0226(13) -0.0090(12) 0.0201(13)
O31 0.0191(8) 0.0172(9) 0.0148(8) -0.0064(8) -0.0020(7) 0.0081(7)
C31 0.0129(9) 0.0146(11) 0.0141(10) -0.0023(9) -0.0042(8) 0.0021(8)
C32 0.0158(10) 0.0160(11) 0.0184(10) -0.0071(9) -0.0039(8) 0.0036(8)
C33 0.0172(10) 0.0139(10) 0.0198(10) -0.0061(9) -0.0063(8) 0.0039(8)
C34 0.0151(9) 0.0214(11) 0.0217(11) -0.0144(9) -0.0060(8) 0.0064(8)
C35 0.0187(10) 0.0220(12) 0.0132(10) -0.0064(9) -0.0037(8) 0.0055(9)
C36 0.0139(10) 0.0163(11) 0.0168(10) -0.0071(9) -0.0035(8) 0.0049(8)
N37 0.0217(11) 0.0213(13) 0.0171(11) -0.0094(10) -0.0029(9) 0.0091(9)
C44 0.0274(12) 0.0152(11) 0.0182(11) 0.0017(9) -0.0058(9) 0.0083(9)
C45 0.0432(16) 0.0293(15) 0.0208(13) -0.0093(12) -0.0140(12) 0.0176(12)
C46 0.0422(16) 0.0188(13) 0.0292(14) -0.0044(11) -0.0091(12) 0.0139(11)
C47 0.0294(13) 0.0245(13) 0.0311(14) 0.0036(11) -0.0007(11) 0.0021(10)
C48 0.0194(10) 0.0322(14) 0.0214(11) -0.0156(10) -0.0077(8) 0.0105(9)
C49 0.0243(11) 0.0348(14) 0.0225(11) -0.0175(11) -0.0077(9) 0.0064(10)
C50 0.0167(10) 0.0545(19) 0.0284(12) -0.0248(13) -0.0027(9) 0.0049(11)
C51 0.0515(18) 0.0375(16) 0.0294(13) -0.0207(12) -0.0137(13) 0.0300(14)
Co1 0.01438(13) 0.0331(2) 0.0350(2) -0.02331(17) -0.00529(14) 0.00238(14)
C61 0.0241(12) 0.0421(16) 0.0590(19) -0.0356(15) 0.0056(12) -0.0007(11)
C62 0.0212(12) 0.069(2) 0.0502(18) -0.0474(19) -0.0067(12) 0.0041(13)
C63 0.0252(12) 0.059(2) 0.0350(15) -0.0267(16) -0.0062(11) 0.0068(13)
C64 0.0155(10) 0.0459(17) 0.0385(15) -0.0253(13) -0.0067(10) 0.0060(10)
C65 0.0187(11) 0.0424(16) 0.0466(16) -0.0221(13) -0.0072(10) 0.0100(10)
C66 0.0170(11) 0.0445(17) 0.0482(17) -0.0344(15) -0.0032(10) 0.0028(10)
C67 0.0377(16) 0.0455(19) 0.058(2) -0.0354(17) 0.0005(14) 0.0122(13)
C68 0.0393(18) 0.059(2) 0.066(2) -0.052(2) 0.0132(16) -0.0206(16)
C69 0.0330(15) 0.092(3) 0.0467(18) -0.047(2) -0.0028(13) -0.0110(16)
C70 0.0282(13) 0.073(3) 0.0368(16) -0.0319(17) -0.0044(12) 0.0013(15)
C38 0.0227(19) 0.0116(18) 0.0100(12) -0.0012(12) -0.0015(12) 0.0081(13)
C39 0.0297(16) 0.0226(16) 0.0133(13) -0.0060(12) -0.0039(11) 0.0106(13)
C40 0.065(4) 0.067(5) 0.0103(14) 0.000(3) -0.013(2) 0.040(4)
C41 0.057(3) 0.054(3) 0.0158(18) 0.0023(19) -0.0080(18) 0.030(2)
C42 0.0337(19) 0.043(2) 0.0241(16) -0.0062(16) -0.0037(14) 0.0080(16)
C43 0.0214(15) 0.030(2) 0.0294(17) -0.0138(15) -0.0062(13) 0.0061(14)
C52 0.0245(16) 0.033(2) 0.0273(16) -0.0163(15) 0.0001(13) 0.0050(15)
F53 0.0317(11) 0.0401(13) 0.0377(12) -0.0193(11) -0.0083(9) -0.0018(10)
F54 0.0212(10) 0.0441(14) 0.0475(14) -0.0276(12) -0.0012(9) -0.0050(9)
F55 0.0615(18) 0.0379(15) 0.0397(14) -0.0204(12) -0.0017(13) -0.0079(13)
C8 0.0161(13) 0.0236(14) 0.0181(12) -0.0101(11) -0.0040(10) 0.0068(11)
C9 0.0202(11) 0.0241(13) 0.0144(11) -0.0055(9) -0.0043(9) 0.0069(9)
C10 0.0343(15) 0.0366(17) 0.0152(12) -0.0008(12) -0.0068(11) 0.0152(13)
C11 0.0381(17) 0.049(2) 0.0177(13) 0.0010(14) -0.0097(12) 0.0151(15)
C12 0.0226(13) 0.059(2) 0.0270(15) -0.0051(15) -0.0117(11) 0.0041(14)
C13 0.0190(12) 0.0352(16) 0.0225(12) -0.0045(12) -0.0074(10) 0.0002(11)
C22 0.0253(12) 0.0209(12) 0.0192(11) -0.0066(9) -0.0013(9) 0.0005(10)
F23 0.0477(11) 0.0278(10) 0.0265(9) -0.0070(7) 0.0028(8) -0.0147(8)
F24 0.0174(7) 0.0369(10) 0.0422(10) -0.0202(8) -0.0099(7) 0.0067(7)
F25 0.0307(9) 0.0427(11) 0.0233(8) -0.0180(8) -0.0012(7) -0.0024(8)
C38X 0.0227(19) 0.0116(18) 0.0100(12) -0.0012(12) -0.0015(12) 0.0081(13)
C39X 0.0297(16) 0.0226(16) 0.0133(13) -0.0060(12) -0.0039(11) 0.0106(13)
C40X 0.065(4) 0.067(5) 0.0103(14) 0.000(3) -0.013(2) 0.040(4)
C41X 0.057(3) 0.054(3) 0.0158(18) 0.0023(19) -0.0080(18) 0.030(2)
C42X 0.0337(19) 0.043(2) 0.0241(16) -0.0062(16) -0.0037(14) 0.0080(16)
C43X 0.0214(15) 0.030(2) 0.0294(17) -0.0138(15) -0.0062(13) 0.0061(14)
C52X 0.0245(16) 0.033(2) 0.0273(16) -0.0163(15) 0.0001(13) 0.0050(15)
F53X 0.0317(11) 0.0401(13) 0.0377(12) -0.0193(11) -0.0083(9) -0.0018(10)
F54X 0.0212(10) 0.0441(14) 0.0475(14) -0.0276(12) -0.0012(9) -0.0050(9)
F55X 0.0615(18) 0.0379(15) 0.0397(14) -0.0204(12) -0.0017(13) -0.0079(13)
C8X 0.0161(13) 0.0236(14) 0.0181(12) -0.0101(11) -0.0040(10) 0.0068(11)
C9X 0.0202(11) 0.0241(13) 0.0144(11) -0.0055(9) -0.0043(9) 0.0069(9)
C10X 0.0343(15) 0.0366(17) 0.0152(12) -0.0008(12) -0.0068(11) 0.0152(13)
C11X 0.0381(17) 0.049(2) 0.0177(13) 0.0010(14) -0.0097(12) 0.0151(15)
C12X 0.0226(13) 0.059(2) 0.0270(15) -0.0051(15) -0.0117(11) 0.0041(14)
C13X 0.0190(12) 0.0352(16) 0.0225(12) -0.0045(12) -0.0074(10) 0.0002(11)
C22X 0.0253(12) 0.0209(12) 0.0192(11) -0.0066(9) -0.0013(9) 0.0005(10)
F23X 0.0477(11) 0.0278(10) 0.0265(9) -0.0070(7) 0.0028(8) -0.0147(8)
F24X 0.0174(7) 0.0369(10) 0.0422(10) -0.0202(8) -0.0099(7) 0.0067(7)
F25X 0.0307(9) 0.0427(11) 0.0233(8) -0.0180(8) -0.0012(7) -0.0024(8)

loop_
_atom_type_symbol
_atom_type_description
_atom_type_scat_dispersion_real
_atom_type_scat_dispersion_imag
_atom_type_scat_source
C C 0.0033 0.0016 'International Tables Vol C Tables 4.2.6.8 and 6.1.1.4'
H H 0.0000 0.0000 'International Tables Vol C Tables 4.2.6.8 and 6.1.1.4'
N N 0.0061 0.0033 'International Tables Vol C Tables 4.2.6.8 and 6.1.1.4'
O O 0.0106 0.0060 'International Tables Vol C Tables 4.2.6.8 and 6.1.1.4'
F F 0.0171 0.0103 'International Tables Vol C Tables 4.2.6.8 and 6.1.1.4'
Co Co 0.3494 0.9721 'International Tables Vol C Tables 4.2.6.8 and 6.1.1.4'
Pd Pd -0.9988 1.0072 'International Tables Vol C Tables 4.2.6.8 and 6.1.1.4'

loop_
_geom_angle_atom_site_label_1
_geom_angle_atom_site_label_2
_geom_angle_atom_site_label_3
_geom_angle
_geom_angle_site_symmetry_1
_geom_angle_site_symmetry_3
_geom_angle_publ_flag
N7 Pd1 O31 96.62(8) . . ?
N7 Pd1 N37 178.71(12) . . ?
O31 Pd1 N37 82.10(9) . . ?
N7 Pd1 O1 81.59(8) . . ?
O31 Pd1 O1 178.20(9) . . ?
N37 Pd1 O1 99.68(9) . . ?
C1 O1 Pd1 112.61(17) . . ?
O1 C1 C6 117.9(2) . . ?
O1 C1 C2 122.7(2) . . ?
C6 C1 C2 119.4(2) . . ?
C3 C2 C1 116.8(2) . . ?
C3 C2 C14 121.9(2) . . ?
C1 C2 C14 121.3(2) . . ?
C4 C3 C2 124.1(2) . . ?
C5 C4 C3 118.5(2) . . ?
C5 C4 C18 119.4(2) . . ?
C3 C4 C18 122.1(2) . . ?
C4 C5 C6 119.9(3) . . ?
N7 C6 C5 125.6(2) . . ?
N7 C6 C1 113.2(2) . . ?
C5 C6 C1 121.2(2) . . ?
C6 N7 C8X 124.5(5) . . ?
C6 N7 C8 118.3(2) . . ?
C8X N7 C8 20.8(4) . . ?
C6 N7 Pd1 114.65(17) . . ?
C8X N7 Pd1 120.6(5) . . ?
C8 N7 Pd1 124.53(15) . . ?
C2 C14 C15 111.7(2) . . ?
C2 C14 C17 111.8(2) . . ?
C15 C14 C17 107.1(2) . . ?
C2 C14 C16 108.9(2) . . ?
C15 C14 C16 109.6(2) . . ?
C17 C14 C16 107.6(2) . . ?
C21 C18 C19 108.9(2) . . ?
C21 C18 C4 112.2(2) . . ?
C19 C18 C4 109.9(2) . . ?
C21 C18 C20 107.6(2) . . ?
C19 C18 C20 109.9(3) . . ?
C4 C18 C20 108.3(2) . . ?
C31 O31 Pd1 113.51(16) . . ?
O31 C31 C32 123.4(2) . . ?
O31 C31 C36 116.7(2) . . ?
C32 C31 C36 119.9(2) . . ?
C33 C32 C31 117.5(2) . . ?
C33 C32 C44 122.1(2) . . ?
C31 C32 C44 120.4(2) . . ?
C32 C33 C34 124.0(2) . . ?
C35 C34 C33 117.9(2) . . ?
C35 C34 C48 119.4(2) . . ?
C33 C34 C48 122.6(2) . . ?
C34 C35 C36 120.5(2) . . ?
N37 C36 C35 124.7(3) . . ?
N37 C36 C31 115.1(2) . . ?
C35 C36 C31 120.2(2) . . ?
C36 N37 C38 128.0(2) . . ?
C36 N37 C38X 115.2(2) . . ?
C38 N37 C38X 24.81(17) . . ?
C36 N37 Pd1 112.56(18) . . ?
C38 N37 Pd1 119.2(2) . . ?
C38X N37 Pd1 123.6(2) . . ?
C47 C44 C46 107.9(3) . . ?
C47 C44 C32 109.5(2) . . ?
C46 C44 C32 111.9(2) . . ?
C47 C44 C45 109.4(3) . . ?
C46 C44 C45 108.1(2) . . ?
C32 C44 C45 110.0(2) . . ?
C34 C48 C51 112.2(2) . . ?
C34 C48 C50 109.2(2) . . ?
C51 C48 C50 108.9(2) . . ?
C34 C48 C49 109.9(2) . . ?
C51 C48 C49 107.6(2) . . ?
C50 C48 C49 109.0(2) . . ?
C68 Co1 C63 117.35(17) . . ?
C68 Co1 C61 167.90(17) . . ?
C63 Co1 C61 67.70(15) . . ?
C68 Co1 C67 42.82(17) . . ?
C63 Co1 C67 108.14(16) . . ?
C61 Co1 C67 148.36(14) . . ?
C68 Co1 C66 69.18(13) . . ?
C63 Co1 C66 130.43(13) . . ?
C61 Co1 C66 116.87(12) . . ?
C67 Co1 C66 40.54(14) . . ?
C68 Co1 C70 67.34(17) . . ?
C63 Co1 C70 169.38(13) . . ?
C61 Co1 C70 109.77(16) . . ?
C67 Co1 C70 68.23(16) . . ?
C66 Co1 C70 40.50(14) . . ?
C68 Co1 C65 128.26(15) . . ?
C63 Co1 C65 68.28(14) . . ?
C61 Co1 C65 41.46(12) . . ?
C67 Co1 C65 168.71(15) . . ?
C66 Co1 C65 149.74(14) . . ?
C70 Co1 C65 117.22(15) . . ?
C68 Co1 C64 107.32(14) . . ?
C63 Co1 C64 40.76(12) . . ?
C61 Co1 C64 68.74(12) . . ?
C67 Co1 C64 129.79(15) . . ?
C66 Co1 C64 168.78(15) . . ?
C70 Co1 C64 149.13(13) . . ?
C65 Co1 C64 40.66(13) . . ?
C68 Co1 C69 40.13(18) . . ?
C63 Co1 C69 149.78(15) . . ?
C61 Co1 C69 130.29(17) . . ?
C67 Co1 C69 69.53(17) . . ?
C66 Co1 C69 68.29(13) . . ?
C70 Co1 C69 39.63(14) . . ?
C65 Co1 C69 107.82(15) . . ?
C64 Co1 C69 116.41(13) . . ?
C68 Co1 C62 150.5(2) . . ?
C63 Co1 C62 40.21(15) . . ?
C61 Co1 C62 40.03(15) . . ?
C67 Co1 C62 116.15(16) . . ?
C66 Co1 C62 109.00(12) . . ?
C70 Co1 C62 131.36(15) . . ?
C65 Co1 C62 68.57(13) . . ?
C64 Co1 C62 68.44(13) . . ?
C69 Co1 C62 168.60(18) . . ?
C62 C61 C65 108.5(3) . . ?
C62 C61 Co1 70.69(18) . . ?
C65 C61 Co1 69.49(16) . . ?
C61 C62 C63 107.7(3) . . ?
C61 C62 Co1 69.28(17) . . ?
C63 C62 Co1 68.89(18) . . ?
C62 C63 C64 109.7(3) . . ?
C62 C63 Co1 70.9(2) . . ?
C64 C63 Co1 70.57(19) . . ?
C63 C64 C65 106.8(3) . . ?
C63 C64 Co1 68.67(17) . . ?
C65 C64 Co1 69.24(16) . . ?
C64 C65 C61 107.3(3) . . ?
C64 C65 Co1 70.10(16) . . ?
C61 C65 Co1 69.05(15) . . ?
C70 C66 C67 108.2(3) . . ?
C70 C66 Co1 69.83(17) . . ?
C67 C66 Co1 69.69(17) . . ?
C66 C67 C68 105.7(4) . . ?
C66 C67 Co1 69.77(17) . . ?
C68 C67 Co1 68.2(2) . . ?
C69 C68 C67 107.9(3) . . ?
C69 C68 Co1 70.9(2) . . ?
C67 C68 Co1 68.99(17) . . ?
C70 C69 C68 108.0(3) . . ?
C70 C69 Co1 69.71(18) . . ?
C68 C69 Co1 68.9(2) . . ?
C69 C70 C66 110.2(4) . . ?
C69 C70 Co1 70.7(2) . . ?
C66 C70 Co1 69.68(19) . . ?
C39 C38 C43 120.0 . . ?
C39 C38 N37 119.9(2) . . ?
C43 C38 N37 119.9(2) . . ?
C40 C39 C38 120.0 . . ?
C40 C39 C52 115.8(3) . . ?
C38 C39 C52 124.2(3) . . ?
C39 C40 C41 120.0 . . ?
C42 C41 C40 120.0 . . ?
C43 C42 C41 120.0 . . ?
C42 C43 C38 120.0 . . ?
F54 C52 F55 105.9(4) . . ?
F54 C52 F53 105.6(3) . . ?
F55 C52 F53 104.9(4) . . ?
F54 C52 C39 114.6(4) . . ?
F55 C52 C39 112.7(4) . . ?
F53 C52 C39 112.4(4) . . ?
C9 C8 C13 120.0 . . ?
C9 C8 N7 119.79(15) . . ?
C13 C8 N7 119.65(15) . . ?
C10 C9 C8 120.0 . . ?
C10 C9 C22 118.76(15) . . ?
C8 C9 C22 120.91(15) . . ?
C9 C10 C11 120.0 . . ?
C12 C11 C10 120.0 . . ?
C13 C12 C11 120.0 . . ?
C12 C13 C8 120.0 . . ?
F25 C22 F23 106.4(2) . . ?
F25 C22 F24 105.6(2) . . ?
F23 C22 F24 105.4(2) . . ?
F25 C22 C9 113.8(2) . . ?
F23 C22 C9 112.2(2) . . ?
F24 C22 C9 112.8(2) . . ?
C39X C38X C43X 120.0 . . ?
C39X C38X N37 119.0(2) . . ?
C43X C38X N37 120.9(2) . . ?
C40X C39X C38X 120.0 . . ?
C40X C39X C52X 117.9(3) . . ?
C38X C39X C52X 121.6(3) . . ?
C39X C40X C41X 120.0 . . ?
C42X C41X C40X 120.0 . . ?
C41X C42X C43X 120.0 . . ?
C42X C43X C38X 120.0 . . ?
F53X C52X F55X 106.2(4) . . ?
F53X C52X F54X 105.2(4) . . ?
F55X C52X F54X 105.9(4) . . ?
F53X C52X C39X 115.6(4) . . ?
F55X C52X C39X 111.6(4) . . ?
F54X C52X C39X 111.6(4) . . ?
C9X C8X C13X 120.0 . . ?
C9X C8X N7 114.8(6) . . ?
C13X C8X N7 124.9(7) . . ?
C8X C9X C10X 120.0 . . ?
C8X C9X C22X 123.4(7) . . ?
C10X C9X C22X 116.4(7) . . ?
C11X C10X C9X 120.0 . . ?
C10X C11X C12X 120.0 . . ?
C13X C12X C11X 120.0 . . ?
C12X C13X C8X 120.0 . . ?
F23X C22X F25X 107.5(6) . . ?
F23X C22X F24X 106.2(6) . . ?
F25X C22X F24X 105.9(6) . . ?
F23X C22X C9X 116.4(8) . . ?
F25X C22X C9X 106.4(8) . . ?
F24X C22X C9X 113.8(8) . . ?

loop_
_geom_bond_atom_site_label_1
_geom_bond_atom_site_label_2
_geom_bond_distance
_geom_bond_site_symmetry_2
_geom_bond_publ_flag
Pd1 N7 1.960(2) . ?
Pd1 O31 1.9840(18) . ?
Pd1 N37 1.996(2) . ?
Pd1 O1 2.0010(18) . ?
O1 C1 1.329(3) . ?
C1 C6 1.422(4) . ?
C1 C2 1.426(4) . ?
C2 C3 1.403(4) . ?
C2 C14 1.529(4) . ?
C3 C4 1.401(4) . ?
C4 C5 1.388(4) . ?
C4 C18 1.546(4) . ?
C5 C6 1.406(4) . ?
C6 N7 1.377(3) . ?
N7 C8X 1.414(6) . ?
N7 C8 1.445(2) . ?
C14 C15 1.531(4) . ?
C14 C17 1.545(4) . ?
C14 C16 1.547(4) . ?
C18 C21 1.522(4) . ?
C18 C19 1.532(4) . ?
C18 C20 1.549(4) . ?
O31 C31 1.341(3) . ?
C31 C32 1.405(4) . ?
C31 C36 1.426(4) . ?
C32 C33 1.396(4) . ?
C32 C44 1.537(4) . ?
C33 C34 1.400(4) . ?
C34 C35 1.391(4) . ?
C34 C48 1.532(4) . ?
C35 C36 1.406(3) . ?
C36 N37 1.378(3) . ?
N37 C38 1.402(3) . ?
N37 C38X 1.479(3) . ?
C44 C47 1.531(4) . ?
C44 C46 1.532(4) . ?
C44 C45 1.548(4) . ?
C48 C51 1.536(4) . ?
C48 C50 1.542(4) . ?
C48 C49 1.548(4) . ?
Co1 C68 2.014(3) . ?
Co1 C63 2.015(3) . ?
Co1 C61 2.023(3) . ?
Co1 C67 2.025(3) . ?
Co1 C66 2.026(3) . ?
Co1 C70 2.028(3) . ?
Co1 C65 2.029(3) . ?
Co1 C64 2.040(3) . ?
Co1 C69 2.040(3) . ?
Co1 C62 2.041(3) . ?
C61 C62 1.391(5) . ?
C61 C65 1.434(4) . ?
C62 C63 1.395(5) . ?
C63 C64 1.412(4) . ?
C64 C65 1.414(5) . ?
C66 C70 1.403(5) . ?
C66 C67 1.404(5) . ?
C67 C68 1.475(6) . ?
C68 C69 1.391(6) . ?
C69 C70 1.379(5) . ?
C38 C39 1.3900 . ?
C38 C43 1.3900 . ?
C39 C40 1.3900 . ?
C39 C52 1.486(5) . ?
C40 C41 1.3900 . ?
C41 C42 1.3900 . ?
C42 C43 1.3900 . ?
C52 F54 1.331(5) . ?
C52 F55 1.353(5) . ?
C52 F53 1.358(5) . ?
C8 C9 1.3900 . ?
C8 C13 1.3900 . ?
C9 C10 1.3900 . ?
C9 C22 1.495(3) . ?
C10 C11 1.3900 . ?
C11 C12 1.3900 . ?
C12 C13 1.3900 . ?
C22 F25 1.346(3) . ?
C22 F23 1.346(3) . ?
C22 F24 1.350(3) . ?
C38X C39X 1.3900 . ?
C38X C43X 1.3900 . ?
C39X C40X 1.3900 . ?
C39X C52X 1.479(5) . ?
C40X C41X 1.3900 . ?
C41X C42X 1.3900 . ?
C42X C43X 1.3900 . ?
C52X F53X 1.340(5) . ?
C52X F55X 1.348(5) . ?
C52X F54X 1.351(5) . ?
C8X C9X 1.3900 . ?
C8X C13X 1.3900 . ?
C9X C10X 1.3900 . ?
C9X C22X 1.480(8) . ?
C10X C11X 1.3900 . ?
C11X C12X 1.3900 . ?
C12X C13X 1.3900 . ?
C22X F23X 1.345(7) . ?
C22X F25X 1.348(7) . ?
C22X F24X 1.354(7) . ?
